data_7129088
loop_
_publ_author_name
'Li, Qiao'
'Cai, Yun'
'Hu, Yuanyuan'
'Jin, Hongwei'
'Chen, Fener'
'Liu, Yunkui'
'Zhou, Bingwei'

_publ_section_title
;
 Nickel-catalyzed cyclization of 1,7-enynes for the selective synthesis of
 dihydrocyclobuta[<i>c</i>]quinolin-3-ones and
 benzo[<i>b</i>]azocin-2-ones.
;
_journal_issue 88
_journal_name_full 'Chemical communications (Cambridge, England)'
_journal_page_first 11657
_journal_page_last 11660
_journal_paper_doi 10.1039/d1cc04750g
_journal_volume 57
_journal_year 2021
_chemical_absolute_configuration rmad
_chemical_formula_moiety 'C20 H19 N O2'
_chemical_formula_sum 'C20 H19 N O2'
_chemical_formula_weight 305.36
_space_group_crystal_system orthorhombic
_space_group_IT_number 33
_space_group_name_Hall 'P 2c -2n'
_space_group_name_H-M_alt 'P n a 21'
_atom_sites_solution_hydrogens geom
_atom_sites_solution_primary dual
_audit_creation_date 2021-03-04
_audit_creation_method
;
Olex2 1.2
(compiled 2018.05.29 svn.r3508 for OlexSys, GUI svn.r5506)
;
_audit_update_record
;
2021-08-17 deposited with the CCDC.	2021-10-12 downloaded from the CCDC.
;
_cell_angle_alpha 90
_cell_angle_beta 90
_cell_angle_gamma 90
_cell_formula_units_Z 4
_cell_length_a 36.302(4)
_cell_length_b 8.0420(10)
_cell_length_c 5.3509(6)
_cell_measurement_reflns_used 9971
_cell_measurement_temperature 173(2)
_cell_measurement_theta_max 54.96
_cell_measurement_theta_min 7.52
_cell_volume 1562.1(3)
_computing_cell_refinement 'SAINT v8.37A (Bruker, 2015)'
_computing_data_reduction 'SAINT v8.37A (Bruker, 2015)'
_computing_molecular_graphics 'Olex2 (Dolomanov et al., 2009)'
_computing_publication_material 'Olex2 (Dolomanov et al., 2009)'
_computing_structure_refinement 'ShelXL (Sheldrick, 2015)'
_computing_structure_solution 'ShelXT (Sheldrick, 2015)'
_diffrn_ambient_temperature 173.0
_diffrn_measured_fraction_theta_full 0.996
_diffrn_measured_fraction_theta_max 0.993
_diffrn_measurement_device_type 'Bruker D8 Venture'
_diffrn_measurement_method '\f and \w scans'
_diffrn_radiation_type GaK\a
_diffrn_radiation_wavelength 1.34139
_diffrn_reflns_av_R_equivalents 0.0479
_diffrn_reflns_av_unetI/netI 0.0451
_diffrn_reflns_Laue_measured_fraction_full 0.996
_diffrn_reflns_Laue_measured_fraction_max 0.993
_diffrn_reflns_limit_h_max 42
_diffrn_reflns_limit_h_min -44
_diffrn_reflns_limit_k_max 9
_diffrn_reflns_limit_k_min -6
_diffrn_reflns_limit_l_max 5
_diffrn_reflns_limit_l_min -6
_diffrn_reflns_number 9828
_diffrn_reflns_point_group_measured_fraction_full 0.950
_diffrn_reflns_point_group_measured_fraction_max 0.943
_diffrn_reflns_theta_full 53.594
_diffrn_reflns_theta_max 54.989
_diffrn_reflns_theta_min 4.238
_diffrn_standards_number 0
_exptl_absorpt_coefficient_mu 0.427
_exptl_absorpt_correction_T_max 0.7508
_exptl_absorpt_correction_T_min 0.4755
_exptl_absorpt_correction_type multi-scan
_exptl_absorpt_process_details
;
 TWINABS-2012/1 (Bruker,2012) was used for absorption correction.

Final HKLF 4 output contains 19295 reflections, Rint = 0.2166
 (13309 with I > 3sig(I), Rint = 0.2072)
;
_exptl_crystal_colour colourless
_exptl_crystal_density_diffrn 1.298
_exptl_crystal_description block
_exptl_crystal_F_000 648
_exptl_crystal_size_max 0.07
_exptl_crystal_size_mid 0.06
_exptl_crystal_size_min 0.05
_refine_diff_density_max 0.137
_refine_diff_density_min -0.181
_refine_diff_density_rms 0.040
_refine_ls_abs_structure_details
;
 Flack x determined using 877 quotients [(I+)-(I-)]/[(I+)+(I-)]
 (Parsons, Flack and Wagner, Acta Cryst. B69 (2013) 249-259).
;
_refine_ls_abs_structure_Flack 0.2(3)
_refine_ls_extinction_method none
_refine_ls_goodness_of_fit_ref 1.061
_refine_ls_hydrogen_treatment constr
_refine_ls_matrix_type full
_refine_ls_number_parameters 211
_refine_ls_number_reflns 2815
_refine_ls_number_restraints 1
_refine_ls_restrained_S_all 1.060
_refine_ls_R_factor_all 0.0536
_refine_ls_R_factor_gt 0.0424
_refine_ls_shift/su_max 0.003
_refine_ls_shift/su_mean 0.001
_refine_ls_structure_factor_coef Fsqd
_refine_ls_weighting_details 'w=1/[\s^2^(Fo^2^)+(0.0576P)^2^+0.2303P] where P=(Fo^2^+2Fc^2^)/3'
_refine_ls_weighting_scheme calc
_refine_ls_wR_factor_gt 0.1024
_refine_ls_wR_factor_ref 0.1113
_reflns_Friedel_coverage 0.705
_reflns_Friedel_fraction_full 0.892
_reflns_Friedel_fraction_max 0.880
_reflns_number_gt 2448
_reflns_number_total 2815
_reflns_threshold_expression 'I > 2\s(I)'
_cod_data_source_file d1cc04750g2.cif
_cod_data_source_block 2103027077
_cod_depositor_comments 'Adding full bibliography for 7129088.cif.'
_cod_database_code 7129088
_shelx_shelxl_version_number 2016/6
_shelx_space_group_comment
;
The symmetry employed for this shelxl refinement is uniquely defined
by the following loop, which should always be used as a source of
symmetry information in preference to the above space-group names.
They are only intended as comments.
;
_shelx_estimated_absorpt_t_max 0.979
_shelx_estimated_absorpt_t_min 0.971
_olex2_refinement_description
;
1. Fixed Uiso
 At 1.2 times of:
  All C(H) groups, All C(H,H) groups
 At 1.5 times of:
  All C(H,H,H) groups
2.a Secondary CH2 refined with riding coordinates:
 C2(H2A,H2B)
2.b Aromatic/amide H refined with riding coordinates:
 C6(H6), C7(H7), C8(H8), C9(H9), C14(H14), C15(H15), C17(H17), C18(H18)
2.c Idealised Me refined as rotating group:
 C12(H12A,H12B,H12C), C19(H19A,H19B,H19C), C20(H20A,H20B,H20C)
;
_olex2_submission_special_instructions 'No special instructions were received'

loop_
_space_group_symop_operation_xyz
'x, y, z'
'-x, -y, z+1/2'
'x+1/2, -y+1/2, z'
'-x+1/2, y+1/2, z+1/2'

loop_
_atom_site_label
_atom_site_type_symbol
_atom_site_fract_x
_atom_site_fract_y
_atom_site_fract_z
_atom_site_U_iso_or_equiv
_atom_site_adp_type
_atom_site_occupancy
_atom_site_site_symmetry_order
_atom_site_calc_flag
_atom_site_refinement_flags_posn
_atom_site_refinement_flags_adp
_atom_site_refinement_flags_occupancy
_atom_site_disorder_assembly
_atom_site_disorder_group
O1 O 0.29225(5) 0.8362(3) 0.0677(4) 0.0470(6) Uani 1 1 d . . . . .
O2 O 0.55094(5) 0.7045(3) 0.2423(4) 0.0409(6) Uani 1 1 d . . . . .
N1 N 0.30009(6) 0.6458(3) 0.3795(5) 0.0347(6) Uani 1 1 d . . . . .
C1 C 0.34236(7) 0.8795(4) 0.3526(6) 0.0324(7) Uani 1 1 d . . . . .
C2 C 0.37421(7) 0.9340(4) 0.1744(6) 0.0330(7) Uani 1 1 d . . . . .
H2A H 0.370876 0.899453 -0.001784 0.040 Uiso 1 1 calc R . . . .
H2B H 0.380935 1.053006 0.186965 0.040 Uiso 1 1 calc R . . . .
C3 C 0.39853(7) 0.8177(3) 0.3284(6) 0.0306(6) Uani 1 1 d . . . . .
C4 C 0.36994(7) 0.7634(4) 0.4691(6) 0.0309(6) Uani 1 1 d . . . . .
C5 C 0.35713(7) 0.6303(4) 0.6320(6) 0.0310(6) Uani 1 1 d . . . . .
C6 C 0.37647(7) 0.5569(4) 0.8275(6) 0.0355(7) Uani 1 1 d . . . . .
H6 H 0.400676 0.594262 0.864926 0.043 Uiso 1 1 calc R . . . .
C7 C 0.36110(9) 0.4303(4) 0.9685(7) 0.0418(8) Uani 1 1 d . . . . .
H7 H 0.374620 0.381360 1.101499 0.050 Uiso 1 1 calc R . . . .
C8 C 0.32590(8) 0.3758(4) 0.9140(7) 0.0445(8) Uani 1 1 d . . . . .
H8 H 0.315454 0.287747 1.008831 0.053 Uiso 1 1 calc R . . . .
C9 C 0.30558(8) 0.4479(4) 0.7226(6) 0.0409(8) Uani 1 1 d . . . . .
H9 H 0.281323 0.409878 0.688532 0.049 Uiso 1 1 calc R . . . .
C10 C 0.32073(7) 0.5761(4) 0.5802(6) 0.0327(7) Uani 1 1 d . . . . .
C11 C 0.31013(7) 0.7859(4) 0.2463(6) 0.0344(7) Uani 1 1 d . . . . .
C12 C 0.26489(8) 0.5682(4) 0.3125(8) 0.0484(9) Uani 1 1 d . . . . .
H12A H 0.268554 0.448663 0.286960 0.073 Uiso 1 1 calc GR . . . .
H12B H 0.255522 0.618332 0.158097 0.073 Uiso 1 1 calc GR . . . .
H12C H 0.247069 0.585716 0.447504 0.073 Uiso 1 1 calc GR . . . .
C13 C 0.43773(7) 0.7857(3) 0.3022(6) 0.0308(6) Uani 1 1 d . . . . .
C14 C 0.45773(7) 0.8618(4) 0.1109(6) 0.0349(7) Uani 1 1 d . . . . .
H14 H 0.445117 0.931401 -0.004264 0.042 Uiso 1 1 calc R . . . .
C15 C 0.49531(7) 0.8392(4) 0.0832(6) 0.0358(7) Uani 1 1 d . . . . .
H15 H 0.508204 0.893037 -0.048423 0.043 Uiso 1 1 calc R . . . .
C16 C 0.51394(7) 0.7373(4) 0.2495(6) 0.0330(7) Uani 1 1 d . . . . .
C17 C 0.49477(7) 0.6590(4) 0.4403(6) 0.0366(7) Uani 1 1 d . . . . .
H17 H 0.507543 0.588603 0.553557 0.044 Uiso 1 1 calc R . . . .
C18 C 0.45747(7) 0.6821(4) 0.4671(6) 0.0356(7) Uani 1 1 d . . . . .
H18 H 0.444796 0.627443 0.598922 0.043 Uiso 1 1 calc R . . . .
C19 C 0.57127(8) 0.7722(4) 0.0379(7) 0.0485(9) Uani 1 1 d . . . . .
H19A H 0.560200 0.735662 -0.119869 0.073 Uiso 1 1 calc GR . . . .
H19B H 0.596848 0.733650 0.046333 0.073 Uiso 1 1 calc GR . . . .
H19C H 0.570721 0.893934 0.046776 0.073 Uiso 1 1 calc GR . . . .
C20 C 0.32771(8) 1.0172(4) 0.5225(7) 0.0398(7) Uani 1 1 d . . . . .
H20A H 0.313172 0.967809 0.657864 0.060 Uiso 1 1 calc GR . . . .
H20B H 0.312126 1.092687 0.425114 0.060 Uiso 1 1 calc GR . . . .
H20C H 0.348429 1.079357 0.593600 0.060 Uiso 1 1 calc GR . . . .

loop_
_atom_site_aniso_label
_atom_site_aniso_U_11
_atom_site_aniso_U_22
_atom_site_aniso_U_33
_atom_site_aniso_U_23
_atom_site_aniso_U_13
_atom_site_aniso_U_12
O1 0.0347(10) 0.0591(15) 0.0472(15) 0.0136(12) -0.0094(10) 0.0011(10)
O2 0.0303(10) 0.0443(13) 0.0480(14) 0.0092(11) 0.0059(10) 0.0038(9)
N1 0.0274(11) 0.0396(15) 0.0371(15) 0.0038(12) -0.0001(10) -0.0048(10)
C1 0.0284(13) 0.0328(15) 0.0360(17) 0.0040(14) 0.0013(12) 0.0033(12)
C2 0.0308(13) 0.0354(17) 0.0329(17) 0.0048(13) 0.0009(11) -0.0013(12)
C3 0.0327(13) 0.0310(15) 0.0280(16) 0.0000(13) -0.0012(12) 0.0001(12)
C4 0.0292(13) 0.0315(15) 0.0320(16) 0.0004(13) -0.0017(12) 0.0003(11)
C5 0.0320(14) 0.0309(15) 0.0299(16) -0.0013(12) 0.0033(12) 0.0012(12)
C6 0.0355(14) 0.0360(16) 0.0352(18) 0.0001(14) 0.0000(13) 0.0035(12)
C7 0.0500(17) 0.0387(17) 0.0368(19) 0.0055(16) 0.0038(14) 0.0074(14)
C8 0.0502(18) 0.0389(18) 0.044(2) 0.0055(15) 0.0094(15) -0.0023(15)
C9 0.0405(15) 0.0395(18) 0.043(2) 0.0013(15) 0.0055(14) -0.0028(14)
C10 0.0334(13) 0.0321(15) 0.0325(17) 0.0002(14) 0.0036(12) 0.0017(13)
C11 0.0269(13) 0.0386(17) 0.0376(18) 0.0036(14) 0.0008(13) 0.0025(12)
C12 0.0313(15) 0.056(2) 0.058(2) 0.0062(19) -0.0002(15) -0.0084(14)
C13 0.0304(13) 0.0321(15) 0.0300(16) -0.0034(13) -0.0021(11) -0.0009(11)
C14 0.0313(13) 0.0376(17) 0.0359(18) 0.0058(14) -0.0014(13) 0.0032(13)
C15 0.0324(14) 0.0398(17) 0.0351(18) 0.0037(14) 0.0034(12) -0.0005(13)
C16 0.0269(12) 0.0326(16) 0.0394(18) -0.0028(13) 0.0023(12) 0.0006(11)
C17 0.0332(14) 0.0371(16) 0.0394(18) 0.0054(15) -0.0010(13) 0.0049(12)
C18 0.0331(14) 0.0385(16) 0.0350(17) 0.0056(15) 0.0045(12) -0.0016(13)
C19 0.0331(15) 0.056(2) 0.057(2) 0.0127(18) 0.0127(15) 0.0024(15)
C20 0.0393(15) 0.0373(17) 0.043(2) 0.0008(15) 0.0053(12) 0.0058(14)

loop_
_atom_type_symbol
_atom_type_description
_atom_type_scat_dispersion_real
_atom_type_scat_dispersion_imag
_atom_type_scat_source
C C 0.0148 0.0070 'International Tables Vol C Tables 4.2.6.8 and 6.1.1.4'
H H 0.0000 0.0000 'International Tables Vol C Tables 4.2.6.8 and 6.1.1.4'
N N 0.0253 0.0136 'International Tables Vol C Tables 4.2.6.8 and 6.1.1.4'
O O 0.0412 0.0250 'International Tables Vol C Tables 4.2.6.8 and 6.1.1.4'

loop_
_geom_angle_atom_site_label_1
_geom_angle_atom_site_label_2
_geom_angle_atom_site_label_3
_geom_angle
_geom_angle_site_symmetry_1
_geom_angle_site_symmetry_3
_geom_angle_publ_flag
C16 O2 C19 117.1(2) . . ?
C10 N1 C12 118.4(2) . . ?
C11 N1 C10 124.8(2) . . ?
C11 N1 C12 116.8(2) . . ?
C4 C1 C2 86.3(2) . . ?
C4 C1 C20 115.8(3) . . ?
C11 C1 C2 119.1(3) . . ?
C11 C1 C4 111.3(2) . . ?
C11 C1 C20 108.5(2) . . ?
C20 C1 C2 114.7(2) . . ?
C1 C2 H2A 114.4 . . ?
C1 C2 H2B 114.4 . . ?
H2A C2 H2B 111.5 . . ?
C3 C2 C1 85.8(2) . . ?
C3 C2 H2A 114.4 . . ?
C3 C2 H2B 114.4 . . ?
C4 C3 C2 93.1(2) . . ?
C4 C3 C13 138.3(3) . . ?
C13 C3 C2 128.5(3) . . ?
C3 C4 C1 94.6(2) . . ?
C3 C4 C5 144.5(3) . . ?
C5 C4 C1 119.4(2) . . ?
C6 C5 C4 126.9(2) . . ?
C6 C5 C10 119.1(3) . . ?
C10 C5 C4 114.0(2) . . ?
C5 C6 H6 119.4 . . ?
C7 C6 C5 121.2(3) . . ?
C7 C6 H6 119.4 . . ?
C6 C7 H7 120.3 . . ?
C8 C7 C6 119.4(3) . . ?
C8 C7 H7 120.3 . . ?
C7 C8 H8 119.5 . . ?
C7 C8 C9 120.9(3) . . ?
C9 C8 H8 119.5 . . ?
C8 C9 H9 119.9 . . ?
C8 C9 C10 120.1(3) . . ?
C10 C9 H9 119.9 . . ?
C5 C10 N1 121.1(3) . . ?
C9 C10 N1 119.7(2) . . ?
C9 C10 C5 119.2(3) . . ?
O1 C11 N1 122.2(3) . . ?
O1 C11 C1 122.9(3) . . ?
N1 C11 C1 114.7(2) . . ?
N1 C12 H12A 109.5 . . ?
N1 C12 H12B 109.5 . . ?
N1 C12 H12C 109.5 . . ?
H12A C12 H12B 109.5 . . ?
H12A C12 H12C 109.5 . . ?
H12B C12 H12C 109.5 . . ?
C14 C13 C3 120.2(3) . . ?
C14 C13 C18 117.0(2) . . ?
C18 C13 C3 122.8(3) . . ?
C13 C14 H14 118.9 . . ?
C15 C14 C13 122.2(3) . . ?
C15 C14 H14 118.9 . . ?
C14 C15 H15 120.3 . . ?
C14 C15 C16 119.3(3) . . ?
C16 C15 H15 120.3 . . ?
O2 C16 C15 125.1(3) . . ?
O2 C16 C17 115.2(3) . . ?
C15 C16 C17 119.8(2) . . ?
C16 C17 H17 119.7 . . ?
C18 C17 C16 120.6(3) . . ?
C18 C17 H17 119.7 . . ?
C13 C18 H18 119.5 . . ?
C17 C18 C13 121.0(3) . . ?
C17 C18 H18 119.5 . . ?
O2 C19 H19A 109.5 . . ?
O2 C19 H19B 109.5 . . ?
O2 C19 H19C 109.5 . . ?
H19A C19 H19B 109.5 . . ?
H19A C19 H19C 109.5 . . ?
H19B C19 H19C 109.5 . . ?
C1 C20 H20A 109.5 . . ?
C1 C20 H20B 109.5 . . ?
C1 C20 H20C 109.5 . . ?
H20A C20 H20B 109.5 . . ?
H20A C20 H20C 109.5 . . ?
H20B C20 H20C 109.5 . . ?

loop_
_geom_bond_atom_site_label_1
_geom_bond_atom_site_label_2
_geom_bond_distance
_geom_bond_site_symmetry_2
_geom_bond_publ_flag
O1 C11 1.224(4) . ?
O2 C16 1.370(3) . ?
O2 C19 1.428(4) . ?
N1 C10 1.424(4) . ?
N1 C11 1.382(4) . ?
N1 C12 1.467(4) . ?
C1 C2 1.562(4) . ?
C1 C4 1.504(4) . ?
C1 C11 1.503(4) . ?
C1 C20 1.528(4) . ?
C2 H2A 0.9900 . ?
C2 H2B 0.9900 . ?
C2 C3 1.528(4) . ?
C3 C4 1.355(4) . ?
C3 C13 1.453(4) . ?
C4 C5 1.456(4) . ?
C5 C6 1.392(4) . ?
C5 C10 1.419(4) . ?
C6 H6 0.9500 . ?
C6 C7 1.384(4) . ?
C7 H7 0.9500 . ?
C7 C8 1.382(4) . ?
C8 H8 0.9500 . ?
C8 C9 1.389(5) . ?
C9 H9 0.9500 . ?
C9 C10 1.394(4) . ?
C12 H12A 0.9800 . ?
C12 H12B 0.9800 . ?
C12 H12C 0.9800 . ?
C13 C14 1.396(4) . ?
C13 C18 1.410(4) . ?
C14 H14 0.9500 . ?
C14 C15 1.384(4) . ?
C15 H15 0.9500 . ?
C15 C16 1.386(4) . ?
C16 C17 1.387(4) . ?
C17 H17 0.9500 . ?
C17 C18 1.374(4) . ?
C18 H18 0.9500 . ?
C19 H19A 0.9800 . ?
C19 H19B 0.9800 . ?
C19 H19C 0.9800 . ?
C20 H20A 0.9800 . ?
C20 H20B 0.9800 . ?
C20 H20C 0.9800 . ?
